data_8103181
loop_
_publ_author_name
'Chun Chen'
'Jian-Fang Ma'

_publ_section_title
;
 Crystal structure of
 bis[2-(1H-benzimidazol-2-yl)-benzoato-?2N,O](1,10-phenanthroline)Cd(II),
 Cd(C14H9N2O2)2(C12H8N2)
;
_journal_issue 3
_journal_name_full 'Zeitschrift f\"ur Kristallographie - New Crystal Structures'
_journal_page_first 409
_journal_volume 226
_journal_year 2011
_chemical_formula_moiety 'C40 H26 Cd N6 O4'
_chemical_formula_sum 'C40 H26 Cd N6 O4'
_chemical_formula_weight 766.87
_chemical_melting_point ?
_chemical_name_systematic
;
Bis[l-2-(1H-benzoimidazol-2-yl)benzoato?^2^N,O](1,10-phenanthroline)Cd(II)
;
_space_group_IT_number 171
_symmetry_cell_setting trigonal
_symmetry_space_group_name_Hall 'P 62'
_symmetry_space_group_name_H-M 'P 62'
_atom_sites_solution_hydrogens geom
_atom_sites_solution_primary direct
_atom_sites_solution_secondary difmap
_audit_creation_method SHELXL-97
_audit_update_record
;
2011-03-21 # Formatted by publCIF
;
_cell_angle_alpha 90.00
_cell_angle_beta 90.00
_cell_angle_gamma 120.00
_cell_formula_units_Z 3
_cell_length_a 12.2812(2)
_cell_length_b 12.2812(2)
_cell_length_c 18.7740(4)
_cell_measurement_reflns_used 5566
_cell_measurement_temperature 293(2)
_cell_measurement_theta_max 29.2
_cell_measurement_theta_min 3.3
_cell_volume 2452.27(8)
_computing_cell_refinement CrysAlis
_computing_data_collection CrysAlis
_computing_data_reduction CrysAlis
_computing_structure_refinement 'SHELXL-97 (Sheldrick, 1997)'
_computing_structure_solution SHELXS-97[2]
_diffrn_ambient_temperature 293(2)
_diffrn_detector_area_resol_mean 10.0
_diffrn_measured_fraction_theta_full 0.997
_diffrn_measured_fraction_theta_max 0.903
_diffrn_measurement_device_type 'Oxford Diffraction Gemini R Ultra'Ultra'
_diffrn_measurement_method '\w scan'
_diffrn_radiation_monochromator graphite
_diffrn_radiation_source 'fine-focus sealed tube'
_diffrn_radiation_type MoK\a
_diffrn_radiation_wavelength 0.71073
_diffrn_reflns_av_R_equivalents 0.0284
_diffrn_reflns_av_sigmaI/netI 0.0580
_diffrn_reflns_limit_h_max 13
_diffrn_reflns_limit_h_min -14
_diffrn_reflns_limit_k_max 11
_diffrn_reflns_limit_k_min -16
_diffrn_reflns_limit_l_max 25
_diffrn_reflns_limit_l_min -16
_diffrn_reflns_number 7429
_diffrn_reflns_theta_full 25.00
_diffrn_reflns_theta_max 29.20
_diffrn_reflns_theta_min 3.32
_exptl_absorpt_coefficient_mu 0.722
_exptl_absorpt_correction_T_max 1.00000
_exptl_absorpt_correction_T_min 0.85684
_exptl_absorpt_correction_type multi-scan
_exptl_crystal_colour colorless
_exptl_crystal_density_diffrn 1.554
_exptl_crystal_density_method 'not measured'
_exptl_crystal_description block
_exptl_crystal_F_000 1158
_exptl_crystal_size_max 0.03
_exptl_crystal_size_mid 0.02
_exptl_crystal_size_min 0.02
_refine_diff_density_max 0.926
_refine_diff_density_min -0.309
_refine_diff_density_rms 0.048
_refine_ls_abs_structure_details 'Flack H D (1983), Acta Cryst. A39, 876-881'
_refine_ls_abs_structure_Flack 0.04(2)
_refine_ls_extinction_method none
_refine_ls_goodness_of_fit_ref 0.819
_refine_ls_hydrogen_treatment constr
_refine_ls_matrix_type full
_refine_ls_number_parameters 231
_refine_ls_number_reflns 3149
_refine_ls_number_restraints 1
_refine_ls_restrained_S_all 0.819
_refine_ls_R_factor_all 0.0528
_refine_ls_R_factor_gt 0.0288
_refine_ls_shift/su_max 0.001
_refine_ls_shift/su_mean 0.000
_refine_ls_structure_factor_coef Fsqd
_refine_ls_weighting_details 'calc w=1/[\s^2^(Fo^2^)+(0.0322P)^2^+0.0000P] where P=(Fo^2^+2Fc^2^)/3'
_refine_ls_weighting_scheme calc
_refine_ls_wR_factor_gt 0.0559
_refine_ls_wR_factor_ref 0.0589
_reflns_number_gt 2088
_reflns_number_total 3149
_reflns_threshold_expression >2sigma(I)
_cod_data_source_file 1267-3465.cff
_cod_data_source_block 1
_cod_depositor_comments
;
The following automatic conversions were performed:

'_chemical_melting_point' value 'not measured' was changed to '?' -
the value is undefined or not given.

Automatic conversion script
Id: cif_fix_values 1715 2011-07-08 13:25:40Z adriana 
;
_cod_original_sg_symbol_H-M P62
_cod_database_code 8103181

loop_
_symmetry_equiv_pos_as_xyz
'x, y, z'
'x-y, x, z+1/3'
'-y, x-y, z+2/3'
'-x, -y, z'
'-x+y, -x, z+1/3'
'y, -x+y, z+2/3'

loop_
_atom_site_label
_atom_site_type_symbol
_atom_site_fract_x
_atom_site_fract_y
_atom_site_fract_z
_atom_site_U_iso_or_equiv
_atom_site_adp_type
_atom_site_occupancy
_atom_site_symmetry_multiplicity
_atom_site_calc_flag
_atom_site_refinement_flags
Cd1 Cd 0.5000 0.5000 0.14228(2) 0.04984(12) Uani 1 2 d S
C1 C 0.2823(4) 0.5045(4) 0.0407(3) 0.0672(12) Uani 1 1 d .
H1 H 0.2466 0.5057 0.0841 0.081 Uiso 1 1 calc R
C2 C 0.2240(5) 0.5091(3) -0.0218(3) 0.0776(13) Uani 1 1 d .
H2 H 0.1505 0.5134 -0.0200 0.093 Uiso 1 1 calc R
C3 C 0.2756(6) 0.5074(4) -0.0852(3) 0.0856(17) Uani 1 1 d .
H3 H 0.2362 0.5089 -0.1271 0.103 Uiso 1 1 calc R
C4 C 0.3875(5) 0.5032(4) -0.0886(2) 0.0675(13) Uani 1 1 d .
C5 C 0.4422(3) 0.5011(3) -0.02287(19) 0.0506(9) Uani 1 1 d .
C6 C 0.4470(5) 0.5016(5) -0.1531(2) 0.0875(19) Uani 1 1 d .
H6 H 0.4106 0.5029 -0.1963 0.105 Uiso 1 1 calc R
C7 C 0.2402(3) 0.3781(3) 0.23404(17) 0.0396(8) Uani 1 1 d .
C8 C 0.1670(3) 0.2828(4) 0.18561(19) 0.0512(9) Uani 1 1 d .
H8 H 0.1922 0.2868 0.1385 0.061 Uiso 1 1 calc R
C9 C 0.0575(4) 0.1837(4) 0.2097(2) 0.0586(10) Uani 1 1 d .
H9 H 0.0059 0.1202 0.1782 0.070 Uiso 1 1 calc R
C10 C 0.0215(4) 0.1762(4) 0.2811(2) 0.0600(11) Uani 1 1 d .
H10 H -0.0525 0.1060 0.2961 0.072 Uiso 1 1 calc R
C11 C 0.0901(4) 0.2669(4) 0.3290(2) 0.0553(10) Uani 1 1 d .
H11 H 0.0644 0.2613 0.3761 0.066 Uiso 1 1 calc R
C12 C 0.2008(3) 0.3689(3) 0.3045(2) 0.0377(8) Uani 1 1 d .
C13 C 0.3841(3) 0.5427(3) 0.28824(14) 0.0345(7) Uani 1 1 d .
C14 C 0.4990(3) 0.6603(3) 0.30830(17) 0.0361(7) Uani 1 1 d .
C15 C 0.5420(3) 0.6729(4) 0.37816(17) 0.0461(9) Uani 1 1 d .
H15 H 0.4992 0.6061 0.4095 0.055 Uiso 1 1 calc R
C16 C 0.6456(4) 0.7805(4) 0.40231(19) 0.0594(10) Uani 1 1 d .
H16 H 0.6726 0.7862 0.4491 0.071 Uiso 1 1 calc R
C17 C 0.7086(4) 0.8798(4) 0.3560(2) 0.0678(12) Uani 1 1 d .
H17 H 0.7779 0.9539 0.3717 0.081 Uiso 1 1 calc R
C18 C 0.6693(4) 0.8692(3) 0.28711(19) 0.0589(11) Uani 1 1 d .
H18 H 0.7136 0.9367 0.2563 0.071 Uiso 1 1 calc R
C19 C 0.5655(3) 0.7613(3) 0.26135(17) 0.0417(9) Uani 1 1 d .
C20 C 0.5361(3) 0.7628(4) 0.1824(2) 0.0548(10) Uani 1 1 d .
N1 N 0.3874(3) 0.4983(3) 0.04042(15) 0.0512(8) Uani 1 1 d .
N2 N 0.3549(2) 0.4876(2) 0.22525(13) 0.0398(7) Uani 1 1 d .
N3 N 0.2937(2) 0.4748(2) 0.33730(14) 0.0392(7) Uani 1 1 d .
H3' H 0.2945 0.4947 0.3813 0.047 Uiso 1 1 calc R
O1 O 0.4895(3) 0.8252(4) 0.16359(17) 0.1039(13) Uani 1 1 d .
O2 O 0.5732(3) 0.7070(3) 0.14024(14) 0.0714(8) Uani 1 1 d .

loop_
_atom_site_aniso_label
_atom_site_aniso_U_11
_atom_site_aniso_U_22
_atom_site_aniso_U_33
_atom_site_aniso_U_23
_atom_site_aniso_U_13
_atom_site_aniso_U_12
Cd1 0.0479(2) 0.0742(3) 0.02207(13) 0.000 0.000 0.0266(2)
C1 0.073(3) 0.067(3) 0.067(3) -0.010(2) -0.016(3) 0.039(3)
C2 0.084(3) 0.060(3) 0.090(4) -0.008(3) -0.037(3) 0.037(2)
C3 0.125(5) 0.053(3) 0.066(3) -0.007(2) -0.052(3) 0.035(3)
C4 0.105(4) 0.041(3) 0.040(2) -0.0016(18) -0.020(2) 0.025(3)
C5 0.076(3) 0.0363(17) 0.0284(16) -0.001(2) -0.0090(18) 0.0192(19)
C6 0.132(6) 0.068(3) 0.0322(19) 0.006(2) -0.015(2) 0.028(4)
C7 0.0383(19) 0.045(2) 0.0348(18) -0.0020(16) 0.0024(16) 0.0203(19)
C8 0.053(2) 0.058(2) 0.0376(19) -0.0083(18) -0.0037(17) 0.024(2)
C9 0.048(2) 0.052(2) 0.064(3) -0.012(2) -0.009(2) 0.016(2)
C10 0.043(2) 0.045(2) 0.074(3) 0.002(2) 0.010(2) 0.0077(19)
C11 0.047(2) 0.049(2) 0.055(3) -0.0003(19) 0.0163(19) 0.013(2)
C12 0.035(2) 0.038(2) 0.0378(17) -0.004(2) 0.006(2) 0.0166(16)
C13 0.0385(19) 0.0391(18) 0.0266(16) 0.0040(14) 0.0045(14) 0.0198(16)
C14 0.0385(18) 0.0421(18) 0.0261(15) 0.0062(16) 0.0059(16) 0.0191(15)
C15 0.047(2) 0.056(2) 0.0272(17) 0.0051(17) 0.0067(16) 0.019(2)
C16 0.055(2) 0.063(3) 0.0325(19) -0.0062(19) -0.0031(18) 0.009(2)
C17 0.055(3) 0.059(3) 0.052(2) -0.011(2) -0.003(2) 0.000(2)
C18 0.058(3) 0.048(2) 0.042(2) 0.0071(17) -0.0005(18) 0.005(2)
C19 0.041(2) 0.049(2) 0.0313(18) 0.0061(16) 0.0032(16) 0.0195(19)
C20 0.040(2) 0.060(3) 0.044(2) 0.022(2) 0.0077(19) 0.009(2)
N1 0.061(2) 0.050(2) 0.0371(17) -0.0017(14) -0.0060(16) 0.0240(17)
N2 0.0372(16) 0.0439(18) 0.0275(13) -0.0013(13) 0.0010(12) 0.0121(14)
N3 0.0432(17) 0.0391(17) 0.0283(14) -0.0022(12) 0.0082(12) 0.0153(14)
O1 0.106(3) 0.168(3) 0.078(2) 0.064(2) 0.0214(18) 0.098(3)
O2 0.086(2) 0.0666(18) 0.0342(14) 0.0097(14) 0.0096(15) 0.0178(15)

loop_
_atom_type_symbol
_atom_type_description
_atom_type_scat_dispersion_real
_atom_type_scat_dispersion_imag
_atom_type_scat_source
C C 0.0030 0.0020 'International Tables Vol C Tables 4.2.6.8 and 6.1.1.4'
H H 0.0000 0.0000 'International Tables Vol C Tables 4.2.6.8 and 6.1.1.4'
Cd Cd -0.8080 1.2020 'International Tables Vol C Tables 4.2.6.8 and 6.1.1.4'
N N 0.0060 0.0030 'International Tables Vol C Tables 4.2.6.8 and 6.1.1.4'
O O 0.0110 0.0060 'International Tables Vol C Tables 4.2.6.8 and 6.1.1.4'

loop_
_geom_angle_atom_site_label_1
_geom_angle_atom_site_label_2
_geom_angle_atom_site_label_3
_geom_angle
_geom_angle_site_symmetry_1
_geom_angle_site_symmetry_3
O2 Cd1 O2 178.04(14) 4_665 .
O2 Cd1 N2 86.86(10) 4_665 4_665
O2 Cd1 N2 94.46(10) . 4_665
O2 Cd1 N2 94.46(10) 4_665 .
O2 Cd1 N2 86.86(10) . .
N2 Cd1 N2 95.36(13) 4_665 .
O2 Cd1 N1 84.06(10) 4_665 4_665
O2 Cd1 N1 94.33(10) . 4_665
N2 Cd1 N1 96.70(11) 4_665 4_665
N2 Cd1 N1 167.75(10) . 4_665
O2 Cd1 N1 94.33(10) 4_665 .
O2 Cd1 N1 84.06(10) . .
N2 Cd1 N1 167.75(10) 4_665 .
N2 Cd1 N1 96.70(11) . .
N1 Cd1 N1 71.34(16) 4_665 .
N1 C1 C2 122.3(5) . .
N1 C1 H1 118.9 . .
C2 C1 H1 118.9 . .
C3 C2 C1 119.1(5) . .
C3 C2 H2 120.5 . .
C1 C2 H2 120.5 . .
C2 C3 C4 121.1(4) . .
C2 C3 H3 119.5 . .
C4 C3 H3 119.5 . .
C3 C4 C5 116.4(4) . .
C3 C4 C6 124.1(4) . .
C5 C4 C6 119.5(5) . .
N1 C5 C4 122.1(4) . .
N1 C5 C5 118.9(2) . 4_665
C4 C5 C5 119.0(3) . 4_665
C6 C6 C4 121.5(3) 4_665 .
C6 C6 H6 119.3 4_665 .
C4 C6 H6 119.3 . .
N2 C7 C12 109.5(3) . .
N2 C7 C8 130.6(3) . .
C12 C7 C8 119.9(3) . .
C9 C8 C7 117.8(3) . .
C9 C8 H8 121.1 . .
C7 C8 H8 121.1 . .
C8 C9 C10 121.0(3) . .
C8 C9 H9 119.5 . .
C10 C9 H9 119.5 . .
C11 C10 C9 122.5(3) . .
C11 C10 H10 118.7 . .
C9 C10 H10 118.7 . .
C10 C11 C12 116.7(4) . .
C10 C11 H11 121.6 . .
C12 C11 H11 121.6 . .
N3 C12 C11 132.9(4) . .
N3 C12 C7 105.0(3) . .
C11 C12 C7 122.1(3) . .
N2 C13 N3 111.3(3) . .
N2 C13 C14 127.7(3) . .
N3 C13 C14 121.0(3) . .
C15 C14 C19 118.2(3) . .
C15 C14 C13 118.2(3) . .
C19 C14 C13 123.6(3) . .
C16 C15 C14 122.3(3) . .
C16 C15 H15 118.9 . .
C14 C15 H15 118.9 . .
C15 C16 C17 118.9(3) . .
C15 C16 H16 120.5 . .
C17 C16 H16 120.5 . .
C18 C17 C16 119.9(3) . .
C18 C17 H17 120.0 . .
C16 C17 H17 120.0 . .
C17 C18 C19 122.2(3) . .
C17 C18 H18 118.9 . .
C19 C18 H18 118.9 . .
C18 C19 C14 118.4(3) . .
C18 C19 C20 115.8(3) . .
C14 C19 C20 125.7(3) . .
O1 C20 O2 124.6(4) . .
O1 C20 C19 118.5(4) . .
O2 C20 C19 116.5(4) . .
C1 N1 C5 119.0(3) . .
C1 N1 Cd1 125.4(3) . .
C5 N1 Cd1 115.4(3) . .
C13 N2 C7 105.9(3) . .
C13 N2 Cd1 124.5(2) . .
C7 N2 Cd1 121.3(2) . .
C13 N3 C12 108.3(3) . .
C13 N3 H3' 125.8 . .
C12 N3 H3' 125.8 . .
C20 O2 Cd1 123.7(2) . .

loop_
_geom_bond_atom_site_label_1
_geom_bond_atom_site_label_2
_geom_bond_distance
_geom_bond_site_symmetry_2
Cd1 O2 2.233(3) 4_665
Cd1 O2 2.233(3) .
Cd1 N2 2.313(3) 4_665
Cd1 N2 2.313(3) .
Cd1 N1 2.354(3) 4_665
Cd1 N1 2.354(3) .
C1 N1 1.330(5) .
C1 C2 1.389(6) .
C1 H1 0.9300 .
C2 C3 1.354(8) .
C2 H2 0.9300 .
C3 C4 1.402(7) .
C3 H3 0.9300 .
C4 C5 1.412(5) .
C4 C6 1.418(6) .
C5 N1 1.357(5) .
C5 C5 1.434(8) 4_665
C6 C6 1.323(10) 4_665
C6 H6 0.9300 .
C7 N2 1.388(4) .
C7 C12 1.394(5) .
C7 C8 1.397(5) .
C8 C9 1.362(5) .
C8 H8 0.9300 .
C9 C10 1.400(5) .
C9 H9 0.9300 .
C10 C11 1.350(5) .
C10 H10 0.9300 .
C11 C12 1.388(5) .
C11 H11 0.9300 .
C12 N3 1.374(4) .
C13 N2 1.320(4) .
C13 N3 1.361(4) .
C13 C14 1.477(4) .
C14 C15 1.393(4) .
C14 C19 1.403(4) .
C15 C16 1.374(5) .
C15 H15 0.9300 .
C16 C17 1.378(5) .
C16 H16 0.9300 .
C17 C18 1.364(5) .
C17 H17 0.9300 .
C18 C19 1.388(5) .
C18 H18 0.9300 .
C19 C20 1.528(5) .
C20 O1 1.216(5) .
C20 O2 1.271(5) .
N3 H3' 0.8600 .

loop_
_geom_torsion_atom_site_label_1
_geom_torsion_atom_site_label_2
_geom_torsion_atom_site_label_3
_geom_torsion_atom_site_label_4
_geom_torsion
_geom_torsion_site_symmetry_1
_geom_torsion_site_symmetry_4
N1 C1 C2 C3 0.0(6) . .
C1 C2 C3 C4 -1.1(6) . .
C2 C3 C4 C5 -0.1(6) . .
C2 C3 C4 C6 -179.8(4) . .
C3 C4 C5 N1 2.5(5) . .
C6 C4 C5 N1 -177.8(4) . .
C3 C4 C5 C5 -179.0(4) . 4_665
C6 C4 C5 C5 0.7(6) . 4_665
C3 C4 C6 C6 179.6(6) . 4_665
C5 C4 C6 C6 -0.1(9) . 4_665
N2 C7 C8 C9 179.1(4) . .
C12 C7 C8 C9 0.7(5) . .
C7 C8 C9 C10 -1.8(6) . .
C8 C9 C10 C11 2.0(7) . .
C9 C10 C11 C12 -1.0(6) . .
C10 C11 C12 N3 -178.3(4) . .
C10 C11 C12 C7 -0.1(6) . .
N2 C7 C12 N3 0.2(4) . .
C8 C7 C12 N3 178.9(3) . .
N2 C7 C12 C11 -178.4(3) . .
C8 C7 C12 C11 0.3(6) . .
N2 C13 C14 C15 -149.6(3) . .
N3 C13 C14 C15 28.5(4) . .
N2 C13 C14 C19 31.9(5) . .
N3 C13 C14 C19 -150.0(3) . .
C19 C14 C15 C16 0.8(5) . .
C13 C14 C15 C16 -177.7(3) . .
C14 C15 C16 C17 0.4(6) . .
C15 C16 C17 C18 -1.3(7) . .
C16 C17 C18 C19 0.9(7) . .
C17 C18 C19 C14 0.3(6) . .
C17 C18 C19 C20 -178.2(4) . .
C15 C14 C19 C18 -1.1(5) . .
C13 C14 C19 C18 177.3(3) . .
C15 C14 C19 C20 177.2(4) . .
C13 C14 C19 C20 -4.3(6) . .
C18 C19 C20 O1 -74.4(5) . .
C14 C19 C20 O1 107.2(5) . .
C18 C19 C20 O2 99.4(4) . .
C14 C19 C20 O2 -79.0(4) . .
C2 C1 N1 C5 2.4(6) . .
C2 C1 N1 Cd1 176.8(3) . .
C4 C5 N1 C1 -3.6(5) . .
C5 C5 N1 C1 177.8(4) 4_665 .
C4 C5 N1 Cd1 -178.6(3) . .
C5 C5 N1 Cd1 2.8(4) 4_665 .
O2 Cd1 N1 C1 102.1(3) 4_665 .
O2 Cd1 N1 C1 -79.0(3) . .
N2 Cd1 N1 C1 -162.7(4) 4_665 .
N2 Cd1 N1 C1 7.1(3) . .
N1 Cd1 N1 C1 -175.6(4) 4_665 .
O2 Cd1 N1 C5 -83.2(2) 4_665 .
O2 Cd1 N1 C5 95.6(2) . .
N2 Cd1 N1 C5 12.0(6) 4_665 .
N2 Cd1 N1 C5 -178.2(2) . .
N1 Cd1 N1 C5 -0.98(16) 4_665 .
N3 C13 N2 C7 -0.4(3) . .
C14 C13 N2 C7 177.9(3) . .
N3 C13 N2 Cd1 -148.7(2) . .
C14 C13 N2 Cd1 29.5(4) . .
C12 C7 N2 C13 0.1(4) . .
C8 C7 N2 C13 -178.4(4) . .
C12 C7 N2 Cd1 149.7(2) . .
C8 C7 N2 Cd1 -28.8(5) . .
O2 Cd1 N2 C13 119.7(3) 4_665 .
O2 Cd1 N2 C13 -61.8(3) . .
N2 Cd1 N2 C13 32.4(2) 4_665 .
N1 Cd1 N2 C13 -157.8(4) 4_665 .
N1 Cd1 N2 C13 -145.4(3) . .
O2 Cd1 N2 C7 -24.2(2) 4_665 .
O2 Cd1 N2 C7 154.4(2) . .
N2 Cd1 N2 C7 -111.4(3) 4_665 .
N1 Cd1 N2 C7 58.4(6) 4_665 .
N1 Cd1 N2 C7 70.7(2) . .
N2 C13 N3 C12 0.5(4) . .
C14 C13 N3 C12 -177.9(3) . .
C11 C12 N3 C13 178.0(4) . .
C7 C12 N3 C13 -0.4(4) . .
O1 C20 O2 Cd1 -121.6(4) . .
C19 C20 O2 Cd1 65.0(4) . .
O2 Cd1 O2 C20 139.4(3) 4_665 .
N2 Cd1 O2 C20 -88.2(3) 4_665 .
N2 Cd1 O2 C20 6.9(3) . .
N1 Cd1 O2 C20 174.7(3) 4_665 .
N1 Cd1 O2 C20 104.0(3) . .
